data_2220720
loop_
_publ_author_name
'Sato, Yohei'
'Uta, Kazuya'
'Mizuguchi, Jin'

_publ_section_title
;
 Benzyltributylammonium 7-hydroxynaphthalene-1-sulfonate
;
_journal_coeditor_code BT2845
_journal_issue 2
_journal_name_full 'Acta Crystallographica Section E'
_journal_page_first o321
_journal_paper_doi 10.1107/S1600536809001056
_journal_volume 65
_journal_year 2009
_chemical_formula_iupac 'C19 H34 N +, C10 H7 O4 S -'
_chemical_formula_moiety 'C19 H34 N +, C10 H7 O4 S -'
_chemical_formula_sum 'C29 H41 N O4 S'
_chemical_formula_weight 499.70
_chemical_melting_point 439
_chemical_name_systematic
;
Benzyltributylammonium 7-hydroxynaphthalene-1-sulfonate
;
_space_group_IT_number 14
_symmetry_cell_setting monoclinic
_symmetry_space_group_name_Hall '-P 2ybc'
_symmetry_space_group_name_H-M 'P 1 21/c 1'
_cell_angle_alpha 90.0000
_cell_angle_beta 104.7570(13)
_cell_angle_gamma 90.0000
_cell_formula_units_Z 4
_cell_length_a 19.8286(6)
_cell_length_b 8.8549(2)
_cell_length_c 16.7501(4)
_cell_measurement_reflns_used 15029
_cell_measurement_temperature 296.1
_cell_measurement_theta_max 68.1
_cell_measurement_theta_min 3.1
_cell_volume 2843.98(13)
_computing_cell_refinement 'PROCESS-AUTO (Rigaku, 1998)'
_computing_data_collection 'PROCESS-AUTO (Rigaku, 1998)'
_computing_data_reduction 'CrystalStructure (Rigaku/MSC, 2006)'
_computing_molecular_graphics 'ORTEPIII (Burnett & Johnson, 1996)'
_computing_publication_material 'CrystalStructure (Rigaku/MSC, 2006)'
_computing_structure_refinement 'SHELXL97 (Sheldrick, 2008)'
_computing_structure_solution 'SIR2004 (Burla <i>et al.</i>,  2003)'
_diffrn_detector_area_resol_mean 10.00
_diffrn_measured_fraction_theta_full 0.977
_diffrn_measured_fraction_theta_max 0.977
_diffrn_measurement_device_type 'Rigaku R-AXIS RAPID'
_diffrn_measurement_method \w
_diffrn_radiation_type 'Cu K\a'
_diffrn_radiation_wavelength 1.54187
_diffrn_reflns_av_R_equivalents 0.042
_diffrn_reflns_limit_h_max 23
_diffrn_reflns_limit_h_min -23
_diffrn_reflns_limit_k_max 10
_diffrn_reflns_limit_k_min -10
_diffrn_reflns_limit_l_max 19
_diffrn_reflns_limit_l_min -19
_diffrn_reflns_number 24641
_diffrn_reflns_theta_full 68.18
_diffrn_reflns_theta_max 68.18
_exptl_absorpt_coefficient_mu 1.265
_exptl_absorpt_correction_T_max 0.951
_exptl_absorpt_correction_T_min 0.6501
_exptl_absorpt_correction_type multi-scan
_exptl_absorpt_process_details '(ABSCOR; Higashi, 1995)'
_exptl_crystal_colour colorless
_exptl_crystal_density_diffrn 1.167
_exptl_crystal_density_method 'not measured'
_exptl_crystal_description platelet
_exptl_crystal_F_000 1080.00
_exptl_crystal_size_max 0.39
_exptl_crystal_size_mid 0.36
_exptl_crystal_size_min 0.04
_refine_diff_density_max 0.22
_refine_diff_density_min -0.71
_refine_ls_extinction_method none
_refine_ls_goodness_of_fit_ref 1.022
_refine_ls_hydrogen_treatment constr
_refine_ls_number_parameters 328
_refine_ls_number_reflns 5082
_refine_ls_R_factor_gt 0.0798
_refine_ls_shift/su_max 0.0000
_refine_ls_structure_factor_coef Fsqd
_refine_ls_weighting_details 'w = 1/[\s^2^(Fo^2^)+(0.1837P)^2^+0.0926P] where P=(Fo^2^+2Fc^2^)/3'
_refine_ls_weighting_scheme calc
_refine_ls_wR_factor_ref 0.2911
_reflns_number_gt 2591
_reflns_number_total 5082
_reflns_threshold_expression F^2^>2\s(F^2^)
_cod_data_source_file bt2845.cif
_cod_data_source_block I
_cod_original_sg_symbol_H-M 'P 21/c'
_cod_original_formula_sum 'C29 H41 N O4 S '
_cod_database_code 2220720
_cod_database_fobs_code 2220720

loop_
_symmetry_equiv_pos_site_id
_symmetry_equiv_pos_as_xyz
1 +X,+Y,+Z
2 -X,1/2+Y,1/2-Z
3 -X,-Y,-Z
4 +X,1/2-Y,1/2+Z

loop_
_atom_site_type_symbol
_atom_site_label
_atom_site_fract_x
_atom_site_fract_y
_atom_site_fract_z
_atom_site_U_iso_or_equiv
_atom_site_adp_type
_atom_site_calc_flag
_atom_site_refinement_flags
_atom_site_occupancy
_atom_site_disorder_assembly
_atom_site_disorder_group
S S1 0.24745(5) 0.42482(10) 0.48273(6) 0.0825(3) Uani d . 1.00 . .
O O1 0.26341(15) 0.4863(3) 0.40868(16) 0.0995(8) Uani d . 1.00 . .
O O2 0.20862(14) 0.5287(2) 0.51959(17) 0.1016(8) Uani d . 1.00 . .
O O3 0.21686(15) 0.2769(2) 0.46891(16) 0.0996(8) Uani d . 1.00 . .
O O4 0.23117(15) 0.1438(3) 0.75592(16) 0.1015(8) Uani d . 1.00 . .
N N1 0.19605(14) 0.5894(2) 0.83330(18) 0.0780(8) Uani d . 1.00 . .
C C1 0.0228(2) 0.5086(5) 0.7653(3) 0.1169(14) Uani d . 1.00 . .
C C2 -0.0426(2) 0.5488(7) 0.7173(5) 0.143(2) Uani d . 1.00 . .
C C3 -0.0533(3) 0.5852(6) 0.6376(4) 0.140(2) Uani d . 1.00 . .
C C4 0.0020(3) 0.5824(6) 0.6029(4) 0.148(2) Uani d . 1.00 . .
C C5 0.0682(2) 0.5447(6) 0.6497(3) 0.1181(14) Uani d . 1.00 . .
C C6 0.0800(2) 0.5085(4) 0.7324(2) 0.0913(11) Uani d . 1.00 . .
C C7 0.1511(2) 0.4632(3) 0.7827(2) 0.0884(10) Uani d . 1.00 . .
C C8 0.15890(19) 0.6643(3) 0.8909(2) 0.0859(10) Uani d . 1.00 . .
C C9 0.1472(2) 0.5662(4) 0.9600(2) 0.0980(11) Uani d . 1.00 . .
C C10 0.1022(2) 0.6408(5) 1.0078(3) 0.1144(14) Uani d . 1.00 . .
C C11 0.0887(2) 0.5487(6) 1.0747(3) 0.1406(18) Uani d . 1.00 . .
C C12 0.21187(19) 0.7113(4) 0.7765(2) 0.0874(10) Uani d . 1.00 . .
C C13 0.2501(2) 0.6592(5) 0.7148(3) 0.1122(13) Uani d . 1.00 . .
C C14 0.2834(2) 0.7853(6) 0.6794(3) 0.1304(15) Uani d . 1.00 . .
C C15A 0.3514(3) 0.8302(9) 0.7319(6) 0.144 Uani d PDU 0.77 A 1
C C15B 0.3524(8) 0.7787(3) 0.6626(18) 0.132 Uani d PDU 0.23 A 2
C C16 0.26209(19) 0.5147(4) 0.8810(2) 0.0901(10) Uani d . 1.00 . .
C C17 0.3155(2) 0.6162(4) 0.9349(2) 0.1037(12) Uani d . 1.00 . .
C C18 0.3768(2) 0.5210(7) 0.9851(4) 0.160(2) Uani d . 1.00 . .
C C19 0.4343(3) 0.6114(8) 1.0346(5) 0.201(3) Uani d . 1.00 . .
C C20 0.32863(19) 0.4039(3) 0.5553(2) 0.0806(9) Uani d . 1.00 . .
C C21 0.33489(19) 0.3335(3) 0.6343(2) 0.0819(9) Uani d . 1.00 . .
C C22 0.27822(19) 0.2672(3) 0.6588(2) 0.0805(9) Uani d . 1.00 . .
C C23 0.2876(2) 0.2048(4) 0.7355(2) 0.0850(9) Uani d . 1.00 . .
C C24 0.3539(2) 0.2060(5) 0.7924(2) 0.1034(12) Uani d . 1.00 . .
C C25 0.4082(2) 0.2663(5) 0.7697(3) 0.1114(13) Uani d . 1.00 . .
C C26 0.4020(2) 0.3316(4) 0.6916(2) 0.0989(11) Uani d . 1.00 . .
C C27 0.4596(2) 0.3959(6) 0.6690(3) 0.1288(17) Uani d . 1.00 . .
C C28 0.4519(2) 0.4577(6) 0.5935(4) 0.1329(17) Uani d . 1.00 . .
C C29 0.3867(2) 0.4611(5) 0.5372(2) 0.1058(12) Uani d . 1.00 . .
H H1 0.0283 0.4821 0.8203 0.139 Uiso c R 1.00 . .
H H2 -0.0796 0.5492 0.7424 0.170 Uiso c R 1.00 . .
H H3 -0.0973 0.6106 0.6067 0.167 Uiso c R 1.00 . .
H H4 -0.0045 0.6068 0.5484 0.177 Uiso c R 1.00 . .
H H4O 0.2434 0.1103 0.8032 0.121 Uiso c R 1.00 . .
H H5 0.1055 0.5422 0.6251 0.141 Uiso c R 1.00 . .
H H7A 0.1765 0.4202 0.7459 0.105 Uiso c R 1.00 . .
H H7B 0.1458 0.3836 0.8209 0.105 Uiso c R 1.00 . .
H H8A 0.1143 0.7008 0.8585 0.101 Uiso c R 1.00 . .
H H8B 0.1861 0.7519 0.9151 0.101 Uiso c R 1.00 . .
H H9A 0.1250 0.4721 0.9369 0.117 Uiso c R 1.00 . .
H H9B 0.1916 0.5411 0.9975 0.117 Uiso c R 1.00 . .
H H10A 0.0577 0.6663 0.9691 0.136 Uiso c R 1.00 . .
H H10B 0.1241 0.7358 1.0294 0.136 Uiso c R 1.00 . .
H H11A 0.0687 0.4516 1.0548 0.207 Uiso c R 1.00 . .
H H11B 0.0590 0.5981 1.1033 0.207 Uiso c R 1.00 . .
H H11C 0.1333 0.5261 1.1159 0.207 Uiso c R 1.00 . .
H H12A 0.2382 0.7901 0.8102 0.103 Uiso c R 1.00 . .
H H12B 0.1674 0.7549 0.7463 0.103 Uiso c R 1.00 . .
H H13A 0.2859 0.5872 0.7415 0.132 Uiso c R 1.00 . .
H H13B 0.2183 0.6079 0.6697 0.132 Uiso c R 1.00 . .
H H14A 0.2892 0.7545 0.6259 0.157 Uiso c PR 0.77 A 1
H H14B 0.2526 0.8721 0.6708 0.157 Uiso c PR 0.77 A 1
H H14C 0.2510 0.8117 0.6274 0.157 Uiso c PR 0.23 A 2
H H14D 0.2847 0.8710 0.7158 0.157 Uiso c PR 0.23 A 2
H H15A 0.3817 0.7439 0.7426 0.216 Uiso c PR 0.77 A 1
H H15B 0.3456 0.8696 0.7831 0.216 Uiso c PR 0.77 A 1
H H15C 0.3715 0.9065 0.7043 0.216 Uiso c PR 0.77 A 1
H H15D 0.3827 0.7163 0.7032 0.198 Uiso c PR 0.23 A 2
H H15E 0.3715 0.8787 0.6649 0.198 Uiso c PR 0.23 A 2
H H15F 0.3481 0.7368 0.6087 0.198 Uiso c PR 0.23 A 2
H H16A 0.2833 0.4647 0.8418 0.106 Uiso c R 1.00 . .
H H16B 0.2495 0.4361 0.9152 0.106 Uiso c R 1.00 . .
H H17A 0.2948 0.6715 0.9730 0.124 Uiso c R 1.00 . .
H H17B 0.3325 0.6892 0.9015 0.124 Uiso c R 1.00 . .
H H18A 0.3603 0.4528 1.0208 0.188 Uiso c R 1.00 . .
H H18B 0.3948 0.4591 0.9465 0.188 Uiso c R 1.00 . .
H H19A 0.4543 0.6724 0.9988 0.294 Uiso c R 1.00 . .
H H19B 0.4697 0.5462 1.0666 0.294 Uiso c R 1.00 . .
H H19C 0.4170 0.6762 1.0708 0.294 Uiso c R 1.00 . .
H H22 0.2340 0.2664 0.6214 0.095 Uiso c R 1.00 . .
H H24 0.3590 0.1649 0.8447 0.124 Uiso c R 1.00 . .
H H25 0.4518 0.2655 0.8078 0.134 Uiso c R 1.00 . .
H H27 0.5033 0.3957 0.7065 0.152 Uiso c R 1.00 . .
H H28 0.4906 0.4970 0.5786 0.157 Uiso c R 1.00 . .
H H29 0.3824 0.5040 0.4856 0.126 Uiso c R 1.00 . .

loop_
_atom_site_aniso_label
_atom_site_aniso_U_11
_atom_site_aniso_U_22
_atom_site_aniso_U_33
_atom_site_aniso_U_12
_atom_site_aniso_U_13
_atom_site_aniso_U_23
S1 0.1011(7) 0.0675(5) 0.0765(6) 0.0067(4) 0.0179(5) -0.0039(4)
O1 0.135(2) 0.0933(17) 0.0707(16) -0.0029(15) 0.0269(14) 0.0052(13)
O2 0.1169(19) 0.0935(16) 0.0903(18) 0.0318(15) 0.0192(15) -0.0127(14)
O3 0.1196(19) 0.0722(14) 0.0969(19) -0.0055(13) 0.0089(15) -0.0042(13)
O4 0.1150(19) 0.1011(18) 0.0881(19) 0.0086(15) 0.0251(15) 0.0080(14)
N1 0.0851(18) 0.0645(15) 0.083(2) -0.0028(13) 0.0197(15) -0.0066(13)
C1 0.099(3) 0.132(3) 0.122(3) -0.014(2) 0.034(2) -0.002(3)
C2 0.093(3) 0.157(4) 0.174(6) -0.011(3) 0.025(3) -0.018(4)
C3 0.108(3) 0.146(4) 0.141(5) -0.017(3) -0.015(3) 0.000(4)
C4 0.129(4) 0.162(5) 0.135(5) -0.025(3) -0.002(4) 0.007(3)
C5 0.115(3) 0.141(3) 0.097(3) -0.021(2) 0.023(2) -0.011(3)
C6 0.099(2) 0.080(2) 0.094(3) -0.0181(19) 0.023(2) -0.017(2)
C7 0.096(2) 0.0723(19) 0.095(2) -0.0084(18) 0.022(2) -0.0098(19)
C8 0.102(2) 0.0730(19) 0.090(2) -0.0015(18) 0.037(2) -0.0101(18)
C9 0.105(2) 0.098(2) 0.094(3) -0.009(2) 0.032(2) -0.008(2)
C10 0.119(3) 0.120(3) 0.120(3) -0.018(2) 0.060(2) -0.011(2)
C11 0.136(3) 0.171(4) 0.129(4) -0.033(3) 0.059(3) -0.001(3)
C12 0.099(2) 0.0720(19) 0.092(2) -0.0100(18) 0.025(2) -0.0001(18)
C13 0.128(3) 0.107(2) 0.114(3) -0.013(2) 0.054(2) 0.000(2)
C14 0.134(3) 0.119(3) 0.150(4) -0.021(2) 0.057(2) 0.002(2)
C15A 0.128(4) 0.121(4) 0.180(8) -0.012(3) 0.034(4) -0.007(5)
C15B 0.144(10) 0.138(13) 0.132(14) -0.039(9) 0.069(10) -0.023(12)
C16 0.087(2) 0.081(2) 0.099(2) 0.0024(19) 0.018(2) -0.001(2)
C17 0.095(2) 0.101(2) 0.104(3) 0.008(2) 0.005(2) 0.004(2)
C18 0.115(3) 0.158(4) 0.178(5) 0.012(3) -0.017(3) -0.048(4)
C19 0.130(4) 0.204(6) 0.228(8) 0.025(4) -0.028(4) -0.061(6)
C20 0.089(2) 0.0734(19) 0.079(2) 0.0018(16) 0.0193(18) -0.0023(17)
C21 0.087(2) 0.0720(19) 0.085(2) 0.0074(17) 0.0179(19) -0.0082(17)
C22 0.091(2) 0.0735(19) 0.074(2) 0.0125(17) 0.0158(18) 0.0022(17)
C23 0.097(2) 0.075(2) 0.081(2) 0.0097(18) 0.018(2) -0.0014(18)
C24 0.118(3) 0.101(2) 0.083(2) 0.014(2) 0.011(2) 0.003(2)
C25 0.105(3) 0.120(3) 0.097(3) 0.006(2) 0.002(2) 0.007(2)
C26 0.089(2) 0.105(2) 0.095(2) 0.008(2) 0.009(2) 0.005(2)
C27 0.084(2) 0.175(5) 0.117(4) -0.003(2) 0.006(2) 0.017(3)
C28 0.106(3) 0.163(4) 0.130(4) -0.019(3) 0.030(3) 0.009(3)
C29 0.097(2) 0.115(3) 0.103(3) -0.004(2) 0.020(2) -0.002(2)

loop_
_atom_type_symbol
_atom_type_description
_atom_type_scat_dispersion_real
_atom_type_scat_dispersion_imag
_atom_type_scat_source
C C 0.018 0.009
;
International Tables for Crystallography
(1992, Vol. C, Tables 4.2.6.8 and 6.1.1.4)
;
H H 0.000 0.000
;
International Tables for Crystallography
(1992, Vol. C, Table 6.1.1.4)
;
N N 0.031 0.018
;
International Tables for Crystallography
(1992, Vol. C, Tables 4.2.6.8 and 6.1.1.4)
;
O O 0.049 0.032
;
International Tables for Crystallography
(1992, Vol. C, Tables 4.2.6.8 and 6.1.1.4)
;
S S 0.333 0.557
;
International Tables for Crystallography
(1992, Vol. C, Tables 4.2.6.8 and 6.1.1.4)
;

loop_
_geom_angle_atom_site_label_1
_geom_angle_atom_site_label_2
_geom_angle_atom_site_label_3
_geom_angle_site_symmetry_1
_geom_angle_site_symmetry_2
_geom_angle_site_symmetry_3
_geom_angle
_geom_angle_publ_flag
O1 S1 O2 . . . 112.46(16) ?
O1 S1 O3 . . . 112.13(16) ?
O1 S1 C20 . . . 105.50(18) ?
O2 S1 O3 . . . 113.73(18) ?
O2 S1 C20 . . . 105.46(17) ?
O3 S1 C20 . . . 106.79(15) ?
C7 N1 C8 . . . 111.2(2) ?
C7 N1 C12 . . . 110.7(2) ?
C7 N1 C16 . . . 106.1(2) ?
C8 N1 C12 . . . 107.4(2) ?
C8 N1 C16 . . . 110.8(2) ?
C12 N1 C16 . . . 110.7(2) ?
C2 C1 C6 . . . 120.7(5) ?
C1 C2 C3 . . . 121.8(6) ?
C2 C3 C4 . . . 118.7(5) ?
C3 C4 C5 . . . 120.7(6) ?
C4 C5 C6 . . . 121.1(5) ?
C1 C6 C5 . . . 116.9(3) ?
C1 C6 C7 . . . 121.7(4) ?
C5 C6 C7 . . . 121.3(4) ?
N1 C7 C6 . . . 116.4(2) ?
N1 C8 C9 . . . 115.6(2) ?
C8 C9 C10 . . . 112.6(3) ?
C9 C10 C11 . . . 114.4(4) ?
N1 C12 C13 . . . 115.6(3) ?
C12 C13 C14 . . . 113.3(3) ?
C13 C14 C15A . . . 113.3 ?
C13 C14 C15B . . . 125.1 ?
N1 C16 C17 . . . 116.2(2) ?
C16 C17 C18 . . . 109.7(3) ?
C17 C18 C19 . . . 113.7(5) ?
S1 C20 C21 . . . 122.0(2) ?
S1 C20 C29 . . . 118.9(3) ?
C21 C20 C29 . . . 119.1(3) ?
C20 C21 C22 . . . 123.8(3) ?
C20 C21 C26 . . . 118.0(3) ?
C22 C21 C26 . . . 118.2(3) ?
C21 C22 C23 . . . 120.8(3) ?
O4 C23 C22 . . . 118.2(3) ?
O4 C23 C24 . . . 121.1(3) ?
C22 C23 C24 . . . 120.7(4) ?
C23 C24 C25 . . . 119.2(4) ?
C24 C25 C26 . . . 122.8(3) ?
C21 C26 C25 . . . 118.3(4) ?
C21 C26 C27 . . . 119.6(4) ?
C25 C26 C27 . . . 122.0(3) ?
C26 C27 C28 . . . 120.5(4) ?
C27 C28 C29 . . . 120.5(5) ?
C20 C29 C28 . . . 122.2(4) ?
C23 O4 H4O . . . 109.0 ?
C2 C1 H1 . . . 119.7 ?
C6 C1 H1 . . . 119.6 ?
C1 C2 H2 . . . 117.8 ?
C3 C2 H2 . . . 120.3 ?
C2 C3 H3 . . . 120.5 ?
C4 C3 H3 . . . 120.8 ?
C3 C4 H4 . . . 119.7 ?
C5 C4 H4 . . . 119.6 ?
C4 C5 H5 . . . 119.9 ?
C6 C5 H5 . . . 119.1 ?
N1 C7 H7A . . . 108.2 ?
N1 C7 H7B . . . 107.9 ?
C6 C7 H7A . . . 108.3 ?
C6 C7 H7B . . . 108.6 ?
H7A C7 H7B . . . 107.1 ?
N1 C8 H8A . . . 108.3 ?
N1 C8 H8B . . . 108.0 ?
C9 C8 H8A . . . 108.9 ?
C9 C8 H8B . . . 108.4 ?
H8A C8 H8B . . . 107.4 ?
C8 C9 H9A . . . 109.2 ?
C8 C9 H9B . . . 109.7 ?
C10 C9 H9A . . . 108.7 ?
C10 C9 H9B . . . 108.8 ?
H9A C9 H9B . . . 107.7 ?
C9 C10 H10A . . . 107.9 ?
C9 C10 H10B . . . 108.1 ?
C11 C10 H10A . . . 108.9 ?
C11 C10 H10B . . . 110.4 ?
H10A C10 H10B . . . 106.8 ?
C10 C11 H11A . . . 111.7 ?
C10 C11 H11B . . . 112.6 ?
C10 C11 H11C . . . 109.8 ?
H11A C11 H11B . . . 109.2 ?
H11A C11 H11C . . . 106.0 ?
H11B C11 H11C . . . 107.2 ?
N1 C12 H12A . . . 108.4 ?
N1 C12 H12B . . . 107.6 ?
C13 C12 H12A . . . 109.4 ?
C13 C12 H12B . . . 108.1 ?
H12A C12 H12B . . . 107.4 ?
C12 C13 H13A . . . 108.8 ?
C12 C13 H13B . . . 109.8 ?
C14 C13 H13A . . . 109.1 ?
C14 C13 H13B . . . 107.9 ?
H13A C13 H13B . . . 107.8 ?
C13 C14 H14A . . . 108.9 ?
C13 C14 H14B . . . 108.9 ?
C13 C14 H14C . . . 106.1 ?
C13 C14 H14D . . . 106.1 ?
C15A C14 H14A . . . 108.9 ?
C15A C14 H14B . . . 108.9 ?
C15B C14 H14C . . . 106.1 ?
C15B C14 H14D . . . 106.1 ?
H14A C14 H14B . . . 107.7 ?
H14C C14 H14D . . . 106.3 ?
C14 C15A H15A . . . 109.5 ?
C14 C15A H15B . . . 109.5 ?
C14 C15A H15C . . . 109.5 ?
H15A C15A H15B . . . 109.5 ?
H15A C15A H15C . . . 109.5 ?
H15B C15A H15C . . . 109.5 ?
C14 C15B H15D . . . 109.5 ?
C14 C15B H15E . . . 109.5 ?
C14 C15B H15F . . . 109.5 ?
H15D C15B H15E . . . 109.5 ?
H15D C15B H15F . . . 109.5 ?
H15E C15B H15F . . . 109.5 ?
N1 C16 H16A . . . 107.9 ?
N1 C16 H16B . . . 108.0 ?
C17 C16 H16A . . . 108.6 ?
C17 C16 H16B . . . 108.8 ?
H16A C16 H16B . . . 107.0 ?
C16 C17 H17A . . . 110.1 ?
C16 C17 H17B . . . 110.4 ?
C18 C17 H17A . . . 108.8 ?
C18 C17 H17B . . . 109.7 ?
H17A C17 H17B . . . 108.0 ?
C17 C18 H18A . . . 109.5 ?
C17 C18 H18B . . . 108.4 ?
C19 C18 H18A . . . 109.3 ?
C19 C18 H18B . . . 108.5 ?
H18A C18 H18B . . . 107.3 ?
C18 C19 H19A . . . 109.8 ?
C18 C19 H19B . . . 109.9 ?
C18 C19 H19C . . . 109.4 ?
H19A C19 H19B . . . 109.1 ?
H19A C19 H19C . . . 109.1 ?
H19B C19 H19C . . . 109.5 ?
C21 C22 H22 . . . 118.9 ?
C23 C22 H22 . . . 120.3 ?
C23 C24 H24 . . . 119.4 ?
C25 C24 H24 . . . 121.4 ?
C24 C25 H25 . . . 118.2 ?
C26 C25 H25 . . . 119.0 ?
C26 C27 H27 . . . 119.6 ?
C28 C27 H27 . . . 119.8 ?
C27 C28 H28 . . . 119.7 ?
C29 C28 H28 . . . 119.8 ?
C20 C29 H29 . . . 118.5 ?
C28 C29 H29 . . . 119.3 ?
C14 H14A C15B . . . 80.7 ?

loop_
_geom_bond_atom_site_label_1
_geom_bond_atom_site_label_2
_geom_bond_site_symmetry_1
_geom_bond_site_symmetry_2
_geom_bond_distance
_geom_bond_publ_flag
S1 O1 . . 1.461(3) ?
S1 O2 . . 1.436(3) ?
S1 O3 . . 1.438(2) ?
S1 C20 . . 1.762(3) ?
O4 C23 . . 1.362(5) ?
N1 C7 . . 1.542(4) ?
N1 C8 . . 1.508(5) ?
N1 C12 . . 1.523(4) ?
N1 C16 . . 1.503(4) ?
C1 C2 . . 1.386(7) ?
C1 C6 . . 1.383(7) ?
C2 C3 . . 1.337(11) ?
C3 C4 . . 1.366(11) ?
C4 C5 . . 1.387(7) ?
C5 C6 . . 1.383(7) ?
C6 C7 . . 1.500(5) ?
C8 C9 . . 1.513(5) ?
C9 C10 . . 1.495(6) ?
C10 C11 . . 1.466(7) ?
C12 C13 . . 1.501(6) ?
C13 C14 . . 1.496(7) ?
C14 C15A . . 1.465 ?
C14 C15B . . 1.465 ?
C16 C17 . . 1.502(5) ?
C17 C18 . . 1.542(6) ?
C18 C19 . . 1.465(8) ?
C20 C21 . . 1.440(5) ?
C20 C29 . . 1.361(6) ?
C21 C22 . . 1.418(5) ?
C21 C26 . . 1.429(5) ?
C22 C23 . . 1.367(5) ?
C23 C24 . . 1.414(5) ?
C24 C25 . . 1.341(7) ?
C25 C26 . . 1.407(6) ?
C26 C27 . . 1.412(7) ?
C27 C28 . . 1.351(8) ?
C28 C29 . . 1.393(6) ?
O4 H4O . . 0.821 ?
C1 H1 . . 0.930 ?
C2 H2 . . 0.934 ?
C3 H3 . . 0.922 ?
C4 H4 . . 0.915 ?
C5 H5 . . 0.934 ?
C7 H7A . . 0.968 ?
C7 H7B . . 0.976 ?
C8 H8A . . 0.968 ?
C8 H8B . . 0.973 ?
C9 H9A . . 0.974 ?
C9 H9B . . 0.968 ?
C10 H10A . . 0.980 ?
C10 H10B . . 0.973 ?
C11 H11A . . 0.970 ?
C11 H11B . . 0.953 ?
C11 H11C . . 0.993 ?
C12 H12A . . 0.963 ?
C12 H12B . . 0.978 ?
C13 H13A . . 0.974 ?
C13 H13B . . 0.966 ?
C14 H14A . . 0.970 ?
C14 H14B . . 0.970 ?
C14 H14C . . 0.970 ?
C14 H14D . . 0.970 ?
C15A H15A . . 0.960 ?
C15A H15B . . 0.960 ?
C15A H15C . . 0.960 ?
C15B H15D . . 0.960 ?
C15B H15E . . 0.960 ?
C15B H15F . . 0.960 ?
C16 H16A . . 0.972 ?
C16 H16B . . 0.973 ?
C17 H17A . . 0.974 ?
C17 H17B . . 0.969 ?
C18 H18A . . 0.965 ?
C18 H18B . . 0.981 ?
C19 H19A . . 0.965 ?
C19 H19B . . 0.960 ?
C19 H19C . . 0.960 ?
C22 H22 . . 0.938 ?
C24 H24 . . 0.930 ?
C25 H25 . . 0.934 ?
C27 H27 . . 0.931 ?
C28 H28 . . 0.931 ?
C29 H29 . . 0.927 ?

loop_
_geom_contact_atom_site_label_1
_geom_contact_atom_site_label_2
_geom_contact_distance
_geom_contact_site_symmetry_1
_geom_contact_site_symmetry_2
_geom_contact_publ_flag
O1 O4 2.729(3) . 4_554 ?
O4 O1 2.729(3) . 4_555 ?
S1 H3 2.989 . 3_566 ?
O1 H4O 1.912 . 4_554 ?
O1 H8B 2.796 . 4_564 ?
O1 H12A 2.544 . 4_564 ?
O1 H24 2.751 . 4_554 ?
O2 H3 2.914 . 3_566 ?
O2 H8B 2.576 . 4_564 ?
O2 H10B 2.706 . 4_564 ?
O2 H13B 2.571 . . ?
O2 H14A 2.876 . . ?
O3 H3 2.586 . 3_566 ?
O3 H7B 2.893 . 4_554 ?
O3 H9A 2.822 . 4_554 ?
O3 H9B 2.920 . 4_554 ?
O3 H16B 2.254 . 4_554 ?
O4 H7A 2.665 . . ?
O4 H14B 2.883 . 1_545 ?
O4 H14D 2.789 . 1_545 ?
C15A H27 2.861 . 2_656 ?
C15B H19C 2.275 . 4_564 ?
C19 H15E 2.778 . 4_565 ?
C19 H15F 2.712 . 4_565 ?
C23 H7A 2.952 . . ?
C23 H14D 2.973 . 1_545 ?
C23 H16A 2.924 . . ?
C24 H15B 2.986 . 1_545 ?
C24 H16A 2.913 . . ?
C29 H15F 2.906 . . ?

loop_
_geom_hbond_atom_site_label_D
_geom_hbond_atom_site_label_H
_geom_hbond_atom_site_label_A
_geom_hbond_site_symmetry_D
_geom_hbond_site_symmetry_H
_geom_hbond_site_symmetry_A
_geom_hbond_distance_DH
_geom_hbond_distance_HA
_geom_hbond_distance_DA
_geom_hbond_angle_DHA
_geom_hbond_publ_flag
O4 H4O O1 . . 4_555 0.821 1.912 2.729(3) 173.0 yes

loop_
_geom_torsion_atom_site_label_1
_geom_torsion_atom_site_label_2
_geom_torsion_atom_site_label_3
_geom_torsion_atom_site_label_4
_geom_torsion_site_symmetry_1
_geom_torsion_site_symmetry_2
_geom_torsion_site_symmetry_3
_geom_torsion_site_symmetry_4
_geom_torsion
_geom_torsion_publ_flag
O1 S1 C20 C21 . . . . -174.5(2) ?
O1 S1 C20 C29 . . . . 8.0(3) ?
O2 S1 C20 C21 . . . . 66.3(3) ?
O2 S1 C20 C29 . . . . -111.2(3) ?
O3 S1 C20 C21 . . . . -55.1(3) ?
O3 S1 C20 C29 . . . . 127.5(3) ?
C7 N1 C8 C9 . . . . 66.7(3) ?
C8 N1 C7 C6 . . . . 56.5(4) ?
C7 N1 C12 C13 . . . . -59.3(3) ?
C12 N1 C7 C6 . . . . -62.8(4) ?
C7 N1 C16 C17 . . . . 179.2(3) ?
C16 N1 C7 C6 . . . . 177.1(3) ?
C8 N1 C12 C13 . . . . 179.1(2) ?
C12 N1 C8 C9 . . . . -172.1(2) ?
C8 N1 C16 C17 . . . . -60.0(4) ?
C16 N1 C8 C9 . . . . -51.0(3) ?
C12 N1 C16 C17 . . . . 59.1(4) ?
C16 N1 C12 C13 . . . . 58.0(3) ?
C2 C1 C6 C5 . . . . -2.3(6) ?
C2 C1 C6 C7 . . . . -179.1(4) ?
C6 C1 C2 C3 . . . . 1.7(8) ?
C1 C2 C3 C4 . . . . 0.0(8) ?
C2 C3 C4 C5 . . . . -1.0(9) ?
C3 C4 C5 C6 . . . . 0.2(6) ?
C4 C5 C6 C1 . . . . 1.4(7) ?
C4 C5 C6 C7 . . . . 178.2(4) ?
C1 C6 C7 N1 . . . . -87.5(4) ?
C5 C6 C7 N1 . . . . 95.9(4) ?
N1 C8 C9 C10 . . . . -172.6(2) ?
C8 C9 C10 C11 . . . . 179.1(3) ?
N1 C12 C13 C14 . . . . -162.1(3) ?
C12 C13 C14 C15A . . . . 82.9 ?
C12 C13 C14 C15B . . . . 140.1 ?
N1 C16 C17 C18 . . . . 175.1(4) ?
C16 C17 C18 C19 . . . . 175.3(5) ?
S1 C20 C21 C22 . . . . 4.1(5) ?
S1 C20 C21 C26 . . . . -175.4(2) ?
S1 C20 C29 C28 . . . . 175.7(4) ?
C21 C20 C29 C28 . . . . -1.8(6) ?
C29 C20 C21 C22 . . . . -178.5(3) ?
C29 C20 C21 C26 . . . . 2.1(5) ?
C20 C21 C22 C23 . . . . -178.7(3) ?
C20 C21 C26 C25 . . . . 178.5(3) ?
C20 C21 C26 C27 . . . . -0.9(6) ?
C22 C21 C26 C25 . . . . -1.0(5) ?
C22 C21 C26 C27 . . . . 179.6(4) ?
C26 C21 C22 C23 . . . . 0.7(5) ?
C21 C22 C23 O4 . . . . 179.5(3) ?
C21 C22 C23 C24 . . . . 0.5(5) ?
O4 C23 C24 C25 . . . . 179.6(4) ?
C22 C23 C24 C25 . . . . -1.5(6) ?
C23 C24 C25 C26 . . . . 1.2(7) ?
C24 C25 C26 C21 . . . . 0.0(5) ?
C24 C25 C26 C27 . . . . 179.4(4) ?
C21 C26 C27 C28 . . . . -0.6(7) ?
C25 C26 C27 C28 . . . . -180.0(4) ?
C26 C27 C28 C29 . . . . 1.0(9) ?
C27 C28 C29 C20 . . . . 0.2(7) ?
